data_4037083
loop_
_publ_author_name
'Abdelraheem, Eman M. M.'
'Kurpiewska, Katarzyna'
'Kalinowska-T\/lu\'scik, Justyna'
'D\"omling, Alexander'

_publ_section_title
;
 Artificial Macrocycles by Ugi Reaction and Passerini Ring Closure.
;
_journal_issue 19
_journal_name_full 'The Journal of organic chemistry'
_journal_page_first 8789
_journal_page_last 8795
_journal_paper_doi 10.1021/acs.joc.6b01430
_journal_volume 81
_journal_year 2016
_chemical_formula_moiety 'C31 H29 N5 O2'
_chemical_formula_sum 'C31 H29 N5 O2'
_chemical_formula_weight 503.59
_space_group_IT_number 14
_space_group_name_Hall '-P 2yn'
_space_group_name_H-M_alt 'P 1 21/n 1'
_symmetry_cell_setting monoclinic
_symmetry_space_group_name_Hall '-P 2yn'
_symmetry_space_group_name_H-M 'P 1 21/n 1'
_atom_sites_solution_hydrogens geom
_atom_sites_solution_primary direct
_atom_sites_solution_secondary difmap
_audit_creation_date 2016-03-19T11:06:15-00:00
_audit_creation_method 'WinGX routine CIF_UPDATE'
_cell_angle_alpha 90
_cell_angle_beta 97.187(3)
_cell_angle_gamma 90
_cell_formula_units_Z 4
_cell_length_a 13.0983(5)
_cell_length_b 13.0930(5)
_cell_length_c 15.9951(5)
_cell_measurement_reflns_used 5711
_cell_measurement_temperature 129(1)
_cell_measurement_theta_max 76.7052
_cell_measurement_theta_min 3.3728
_cell_volume 2721.54(17)
_computing_cell_refinement
;
        CrysAlisPro, Agilent Technologies,
        Version 1.171.36.20 (release 27-06-2012 CrysAlis171 .NET)
        (compiled Jul 11 2012,15:38:31)
;
_computing_data_collection
;
        CrysAlisPro, Agilent Technologies,
        Version 1.171.36.20 (release 27-06-2012 CrysAlis171 .NET)
        (compiled Jul 11 2012,15:38:31)
;
_computing_data_reduction
;
        CrysAlisPro, Agilent Technologies,
        Version 1.171.36.20 (release 27-06-2012 CrysAlis171 .NET)
        (compiled Jul 11 2012,15:38:31)
;
_computing_structure_refinement 'SHELXL-2014/6 (Sheldrick, 2014)'
_diffrn_ambient_temperature 129(1)
_diffrn_detector_area_resol_mean 10.3756
_diffrn_measured_fraction_theta_full 0.9904
_diffrn_measured_fraction_theta_max 0.9708
_diffrn_measurement_device_type 'SuperNova, Dual, Cu at zero, Atlas'
_diffrn_radiation_monochromator mirror
_diffrn_radiation_source 'SuperNova (Cu) X-ray Source'
_diffrn_radiation_type 'Cu K\a'
_diffrn_radiation_wavelength 1.5418
_diffrn_reflns_limit_h_max 15
_diffrn_reflns_limit_h_min -16
_diffrn_reflns_limit_k_max 15
_diffrn_reflns_limit_k_min -16
_diffrn_reflns_limit_l_max 12
_diffrn_reflns_limit_l_min -19
_diffrn_reflns_number 12202
_diffrn_reflns_theta_full 74.3338
_diffrn_reflns_theta_max 76.7052
_diffrn_reflns_theta_min 3.3728
_exptl_absorpt_coefficient_mu 0.629
_exptl_absorpt_correction_T_max 1.00000
_exptl_absorpt_correction_T_min 0.84559
_exptl_absorpt_correction_type multi-scan
_exptl_absorpt_process_details
;
CrysAlisPro, Agilent Technologies,
Version 1.171.37.35 (release 13-08-2014 CrysAlis171 .NET)
(compiled Aug 13 2014,18:06:01)
Empirical absorption correction using spherical harmonics,
 implemented in SCALE3 ABSPACK scaling algorithm.
;
_exptl_crystal_colour white
_exptl_crystal_density_diffrn 1.229
_exptl_crystal_density_method 'not measured'
_exptl_crystal_description block
_exptl_crystal_F_000 1064
_exptl_crystal_size_max 0.3
_exptl_crystal_size_mid 0.2
_exptl_crystal_size_min 0.1
_refine_diff_density_max 0.286
_refine_diff_density_min -0.243
_refine_diff_density_rms 0.039
_refine_ls_extinction_coef 0.00153(19)
_refine_ls_extinction_expression Fc^*^=kFc[1+0.001xFc^2^\l^3^/sin(2\q)]^-1/4^
_refine_ls_extinction_method SHELXL
_refine_ls_goodness_of_fit_ref 1.023
_refine_ls_hydrogen_treatment mixed
_refine_ls_matrix_type full
_refine_ls_number_parameters 349
_refine_ls_number_reflns 5637
_refine_ls_number_restraints 0
_refine_ls_restrained_S_all 1.023
_refine_ls_R_factor_all 0.0536
_refine_ls_R_factor_gt 0.0431
_refine_ls_shift/su_max 0
_refine_ls_shift/su_mean 0
_refine_ls_structure_factor_coef Fsqd
_refine_ls_weighting_scheme calc
_refine_ls_wR_factor_gt 0.1089
_refine_ls_wR_factor_ref 0.1171
_reflns_number_gt 4649
_reflns_number_total 5637
_reflns_threshold_expression >2sigma(I)
_cod_data_source_file jo6b01430_si_001.cif
_cod_data_source_block sa3_2
_cod_depositor_comments
;
The following automatic conversions were performed:

data item '_refine_ls_weighting_scheme' value 'calc ' was changed to
'calc' in accordance with the
/home/saulius/struct/COD-crude-data/automatic-downloads/DataCite-retrospective/ACS/depositions/lib/dictionaries/cif_core.dic
dictionary named 'cif_core.dic' version 2.4.2 last updated on
2011-04-26.

Automatic conversion script
Id: cif_fix_values 6909 2019-04-08 15:41:33Z antanas 
;
_cod_original_sg_symbol_H-M P21/n
_cod_database_code 4037083
_cell_oxdiff_length_a 13.1118(10)
_cell_oxdiff_length_b 13.0758(9)
_cell_oxdiff_length_c 16.0047(10)
_cell_oxdiff_angle_alpha 89.830(5)
_cell_oxdiff_angle_beta 97.329(6)
_cell_oxdiff_angle_gamma 90.138(6)
_cell_oxdiff_volume 2721.5(3)
_cell_oxdiff_measurement_reflns_used 5711

loop_
_symmetry_equiv_pos_as_xyz
'x, y, z'
'-x+1/2, y+1/2, -z+1/2'
'-x, -y, -z'
'x-1/2, -y-1/2, z-1/2'

loop_
_atom_site_label
_atom_site_type_symbol
_atom_site_fract_x
_atom_site_fract_y
_atom_site_fract_z
_atom_site_U_iso_or_equiv
_atom_site_adp_type
_atom_site_occupancy
_atom_site_calc_flag
_atom_site_refinement_flags
O31 O 0.86642(9) 0.02631(12) 0.10855(7) 0.0510(4) Uani 1 d .
O30 O 0.71217(8) -0.01257(9) 0.14657(6) 0.0350(3) Uani 1 d .
N20 N 0.49194(9) 0.04039(9) 0.21203(7) 0.0240(2) Uani 1 d .
N26 N 0.68969(9) 0.17659(8) 0.25979(7) 0.0236(2) Uani 1 d .
N24 N 0.65307(11) 0.32164(10) 0.20538(8) 0.0349(3) Uani 1 d .
N23 N 0.56286(10) 0.28008(10) 0.22410(7) 0.0328(3) Uani 1 d .
N25 N 0.72956(10) 0.26062(9) 0.22660(7) 0.0311(3) Uani 1 d .
C2 C 0.18983(11) 0.14184(12) 0.15980(9) 0.0312(3) Uani 1 d .
H2 H 0.1793 0.2061 0.1355 0.037 Uiso 1 calc R
C10 C 0.57401(14) -0.18811(14) 0.40125(10) 0.0442(4) Uani 1 d .
H10 H 0.6347 -0.2257 0.4076 0.053 Uiso 1 calc R
C1 C 0.28932(11) 0.10399(11) 0.17887(8) 0.0255(3) Uani 1 d .
H1 H 0.3448 0.1435 0.1672 0.031 Uiso 1 calc R
C6 C 0.30696(10) 0.00810(11) 0.21504(8) 0.0237(3) Uani 1 d .
C22 C 0.58780(10) 0.19019(11) 0.25781(8) 0.0246(3) Uani 1 d .
C28 C 0.84011(11) 0.07033(12) 0.24565(9) 0.0291(3) Uani 1 d .
H28A H 0.8768 0.1326 0.2355 0.035 Uiso 1 calc R
H28B H 0.8888 0.0233 0.2757 0.035 Uiso 1 calc R
C17 C 0.42616(11) -0.08428(11) 0.07182(8) 0.0295(3) Uani 1 d .
H17 H 0.4455 -0.0171 0.0631 0.035 Uiso 1 calc R
C38 C 0.81046(13) 0.22210(12) 0.41738(9) 0.0352(3) Uani 1 d .
H38 H 0.7926 0.2757 0.3803 0.042 Uiso 1 calc R
C12 C 0.44655(11) -0.09033(11) 0.31192(8) 0.0272(3) Uani 1 d .
C37 C 0.85008(14) 0.24225(13) 0.50037(10) 0.0403(4) Uani 1 d .
H37 H 0.8577 0.3095 0.5187 0.048 Uiso 1 calc R
C15 C 0.38143(16) -0.25056(14) 0.01550(10) 0.0473(4) Uani 1 d .
H15 H 0.3719 -0.2954 -0.0299 0.057 Uiso 1 calc R
C18 C 0.41211(11) -0.11626(11) 0.15231(8) 0.0260(3) Uani 1 d .
C7 C 0.39526(12) -0.07321(12) 0.38178(8) 0.0310(3) Uani 1 d .
H7 H 0.336 -0.0335 0.3762 0.037 Uiso 1 calc R
C19 C 0.41545(10) -0.03942(10) 0.22554(8) 0.0234(3) Uani 1 d .
C33 C 0.79764(10) 0.12209(11) 0.38996(8) 0.0259(3) Uani 1 d .
C29 C 0.79673(11) 0.02350(12) 0.16216(9) 0.0302(3) Uani 1 d .
C27 C 0.75583(10) 0.09459(10) 0.29957(8) 0.0247(3) Uani 1 d .
H27 H 0.7132 0.0333 0.3014 0.03 Uiso 1 calc R
C11 C 0.53658(13) -0.14769(13) 0.32320(9) 0.0368(3) Uani 1 d .
H11 H 0.5725 -0.1592 0.2775 0.044 Uiso 1 calc R
C8 C 0.43180(14) -0.11497(13) 0.45996(9) 0.0400(4) Uani 1 d .
H8 H 0.3959 -0.104 0.5058 0.048 Uiso 1 calc R
C16 C 0.41173(13) -0.15134(13) 0.00412(9) 0.0370(4) Uani 1 d .
H16 H 0.4226 -0.1291 -0.0493 0.044 Uiso 1 calc R
C36 C 0.87804(13) 0.16417(14) 0.55542(9) 0.0397(4) Uani 1 d .
H36 H 0.9037 0.1782 0.6111 0.048 Uiso 1 calc R
C5 C 0.22202(11) -0.04944(12) 0.23183(9) 0.0316(3) Uani 1 d .
H5 H 0.2321 -0.1139 0.2559 0.038 Uiso 1 calc R
C3 C 0.10663(11) 0.08408(13) 0.17691(9) 0.0351(3) Uani 1 d .
H3 H 0.0401 0.1093 0.1642 0.042 Uiso 1 calc R
C9 C 0.52053(15) -0.17230(14) 0.46986(10) 0.0448(4) Uani 1 d .
H9 H 0.5445 -0.2003 0.5221 0.054 Uiso 1 calc R
C35 C 0.86788(17) 0.06508(14) 0.52769(11) 0.0516(5) Uani 1 d .
H35 H 0.8887 0.0118 0.5644 0.062 Uiso 1 calc R
C4 C 0.12269(12) -0.01149(14) 0.21305(10) 0.0368(4) Uani 1 d .
H4 H 0.0669 -0.0505 0.2248 0.044 Uiso 1 calc R
C34 C 0.82682(15) 0.04365(13) 0.44524(10) 0.0453(4) Uani 1 d .
H34 H 0.819 -0.0238 0.4273 0.054 Uiso 1 calc R
C14 C 0.36541(19) -0.28267(14) 0.09508(12) 0.0579(6) Uani 1 d .
H14 H 0.3434 -0.3491 0.1031 0.07 Uiso 1 calc R
C13 C 0.38197(16) -0.21641(13) 0.16292(10) 0.0446(4) Uani 1 d .
H13 H 0.3727 -0.2395 0.2164 0.053 Uiso 1 calc R
C21 C 0.51596(11) 0.11128(11) 0.28299(8) 0.0279(3) Uani 1 d .
H21A H 0.5476 0.0746 0.3322 0.033 Uiso 1 calc R
H21B H 0.4534 0.1433 0.2968 0.033 Uiso 1 calc R
C32 C 0.83749(16) -0.0210(2) 0.02677(11) 0.0625(6) Uani 1 d .
H32A H 0.8266 -0.0928 0.0341 0.094 Uiso 1 calc R
H32B H 0.8915 -0.0111 -0.0078 0.094 Uiso 1 calc R
H32C H 0.7752 0.0097 0.0001 0.094 Uiso 1 calc R
H20 H 0.5501(14) 0.0093(14) 0.1995(11) 0.037(5) Uiso 1 d .

loop_
_atom_site_aniso_label
_atom_site_aniso_U_11
_atom_site_aniso_U_22
_atom_site_aniso_U_33
_atom_site_aniso_U_23
_atom_site_aniso_U_13
_atom_site_aniso_U_12
O31 0.0351(6) 0.0843(10) 0.0350(6) -0.0257(6) 0.0101(5) -0.0145(6)
O30 0.0300(5) 0.0403(6) 0.0337(5) -0.0076(4) 0.0006(4) -0.0041(5)
N20 0.0208(5) 0.0289(6) 0.0223(5) -0.0037(4) 0.0034(4) -0.0021(5)
N26 0.0241(5) 0.0230(5) 0.0233(5) -0.0017(4) 0.0005(4) -0.0036(4)
N24 0.0446(8) 0.0278(6) 0.0307(6) 0.0026(5) -0.0018(5) -0.0024(6)
N23 0.0358(7) 0.0310(6) 0.0297(6) -0.0023(5) -0.0037(5) 0.0045(5)
N25 0.0374(7) 0.0272(6) 0.0284(6) 0.0014(5) 0.0025(5) -0.0072(5)
C2 0.0317(7) 0.0325(7) 0.0287(7) -0.0056(6) 0.0011(5) 0.0061(6)
C10 0.0488(10) 0.0437(9) 0.0378(8) 0.0056(7) -0.0041(7) 0.0135(8)
C1 0.0261(7) 0.0278(7) 0.0227(6) -0.0041(5) 0.0031(5) -0.0009(5)
C6 0.0235(6) 0.0282(7) 0.0192(6) -0.0035(5) 0.0025(5) -0.0009(5)
C22 0.0248(6) 0.0280(7) 0.0201(6) -0.0048(5) -0.0016(5) 0.0007(5)
C28 0.0248(7) 0.0332(7) 0.0288(7) -0.0061(6) 0.0019(5) 0.0004(6)
C17 0.0332(7) 0.0298(7) 0.0254(7) -0.0022(5) 0.0036(5) -0.0025(6)
C38 0.0451(9) 0.0308(8) 0.0280(7) -0.0026(6) -0.0020(6) -0.0028(7)
C12 0.0313(7) 0.0274(7) 0.0226(6) -0.0002(5) 0.0027(5) -0.0013(6)
C37 0.0487(10) 0.0390(9) 0.0317(8) -0.0099(6) -0.0014(7) -0.0053(7)
C15 0.0688(13) 0.0392(9) 0.0348(8) -0.0149(7) 0.0099(8) -0.0093(9)
C18 0.0275(7) 0.0274(7) 0.0233(6) -0.0018(5) 0.0044(5) -0.0001(5)
C7 0.0344(8) 0.0346(8) 0.0244(6) -0.0010(6) 0.0049(6) -0.0016(6)
C19 0.0234(6) 0.0255(6) 0.0214(6) 0.0004(5) 0.0040(5) -0.0010(5)
C33 0.0235(6) 0.0290(7) 0.0246(6) -0.0025(5) 0.0010(5) -0.0012(5)
C29 0.0273(7) 0.0323(7) 0.0310(7) -0.0058(6) 0.0030(5) 0.0008(6)
C27 0.0239(6) 0.0235(6) 0.0260(6) -0.0014(5) -0.0002(5) -0.0004(5)
C11 0.0419(9) 0.0392(8) 0.0294(7) 0.0025(6) 0.0047(6) 0.0102(7)
C8 0.0526(10) 0.0455(9) 0.0221(7) 0.0001(6) 0.0053(6) -0.0039(8)
C16 0.0465(9) 0.0410(9) 0.0238(7) -0.0054(6) 0.0058(6) -0.0029(7)
C36 0.0410(9) 0.0509(10) 0.0253(7) -0.0034(7) -0.0036(6) -0.0029(8)
C5 0.0293(7) 0.0343(8) 0.0313(7) 0.0008(6) 0.0043(6) -0.0056(6)
C3 0.0240(7) 0.0472(9) 0.0337(7) -0.0114(7) 0.0019(6) 0.0051(6)
C9 0.0608(11) 0.0455(10) 0.0253(7) 0.0063(7) -0.0060(7) 0.0028(8)
C35 0.0740(14) 0.0415(10) 0.0343(8) 0.0076(7) -0.0131(8) -0.0026(9)
C4 0.0257(7) 0.0475(9) 0.0379(8) -0.0054(7) 0.0060(6) -0.0071(7)
C34 0.0658(12) 0.0291(8) 0.0365(8) 0.0006(6) -0.0109(8) 0.0001(8)
C14 0.1008(18) 0.0301(9) 0.0464(10) -0.0088(7) 0.0231(10) -0.0165(10)
C13 0.0746(13) 0.0294(8) 0.0323(8) -0.0010(6) 0.0169(8) -0.0072(8)
C21 0.0253(7) 0.0350(8) 0.0229(6) -0.0044(5) 0.0017(5) -0.0029(6)
C32 0.0480(11) 0.1047(18) 0.0363(9) -0.0314(11) 0.0108(8) -0.0109(11)

loop_
_atom_type_symbol
_atom_type_description
_atom_type_scat_dispersion_real
_atom_type_scat_dispersion_imag
_atom_type_scat_source
C C 0.0181 0.0091 'International Tables Vol C Tables 4.2.6.8 and 6.1.1.4'
H H 0 0 'International Tables Vol C Tables 4.2.6.8 and 6.1.1.4'
O O 0.0492 0.0322 'International Tables Vol C Tables 4.2.6.8 and 6.1.1.4'
N N 0.0311 0.018 'International Tables Vol C Tables 4.2.6.8 and 6.1.1.4'

loop_
_geom_angle_atom_site_label_1
_geom_angle_atom_site_label_2
_geom_angle_atom_site_label_3
_geom_angle
C29 O31 C32 116.49(13)
C21 N20 C19 114.58(10)
C22 N26 N25 108.30(11)
C22 N26 C27 129.48(11)
N25 N26 C27 121.77(11)
N25 N24 N23 111.03(12)
C22 N23 N24 105.56(12)
N24 N25 N26 106.30(12)
C3 C2 C1 120.12(15)
C11 C10 C9 119.83(16)
C6 C1 C2 121.01(13)
C1 C6 C5 118.18(13)
C1 C6 C19 120.88(12)
C5 C6 C19 120.46(13)
N23 C22 N26 108.82(12)
N23 C22 C21 126.76(13)
N26 C22 C21 124.22(12)
C29 C28 C27 111.51(11)
C18 C17 C16 120.78(14)
C33 C38 C37 119.90(15)
C11 C12 C7 117.99(13)
C11 C12 C19 118.32(12)
C7 C12 C19 123.34(13)
C36 C37 C38 120.72(15)
C16 C15 C14 119.24(15)
C13 C18 C17 118.16(13)
C13 C18 C19 120.42(12)
C17 C18 C19 120.92(12)
C12 C7 C8 120.73(15)
N20 C19 C18 107.76(10)
N20 C19 C6 109.29(11)
C18 C19 C6 104.04(10)
N20 C19 C12 109.13(10)
C18 C19 C12 112.22(11)
C6 C19 C12 114.13(11)
C34 C33 C38 119.27(13)
C34 C33 C27 118.08(13)
C38 C33 C27 122.61(12)
O30 C29 O31 124.54(13)
O30 C29 C28 125.23(13)
O31 C29 C28 110.22(12)
N26 C27 C28 109.72(11)
N26 C27 C33 111.09(11)
C28 C27 C33 112.84(11)
C10 C11 C12 121.41(15)
C9 C8 C7 120.51(15)
C15 C16 C17 120.45(14)
C37 C36 C35 119.40(14)
C4 C5 C6 120.80(14)
C2 C3 C4 119.70(14)
C8 C9 C10 119.50(14)
C36 C35 C34 120.54(16)
C3 C4 C5 120.19(15)
C33 C34 C35 120.14(16)
C15 C14 C13 120.29(17)
C14 C13 C18 121.05(15)
N20 C21 C22 108.14(11)

loop_
_geom_bond_atom_site_label_1
_geom_bond_atom_site_label_2
_geom_bond_distance
O31 C29 1.3288(18)
O31 C32 1.4539(19)
O30 C29 1.2012(17)
N20 C21 1.4695(16)
N20 C19 1.4820(17)
N26 C22 1.3429(17)
N26 N25 1.3544(16)
N26 C27 1.4732(17)
N24 N25 1.2932(18)
N24 N23 1.3676(19)
N23 C22 1.3185(18)
C2 C3 1.382(2)
C2 C1 1.3920(19)
C10 C11 1.388(2)
C10 C9 1.389(3)
C1 C6 1.3895(19)
C6 C5 1.3973(19)
C6 C19 1.5411(18)
C22 C21 1.4866(19)
C28 C29 1.5142(19)
C28 C27 1.5171(19)
C17 C18 1.3878(19)
C17 C16 1.389(2)
C38 C33 1.384(2)
C38 C37 1.389(2)
C12 C11 1.391(2)
C12 C7 1.3922(19)
C12 C19 1.5422(17)
C37 C36 1.369(2)
C15 C16 1.377(2)
C15 C14 1.381(2)
C18 C13 1.386(2)
C18 C19 1.5405(18)
C7 C8 1.394(2)
C33 C34 1.378(2)
C33 C27 1.5238(17)
C8 C9 1.376(3)
C36 C35 1.372(2)
C5 C4 1.390(2)
C3 C4 1.383(2)
C35 C34 1.389(2)
C14 C13 1.385(2)
